data_4000074
loop_
_publ_author_name
'Pivovar, Adam M.'
'Holman, K. Travis'
'Ward, Michael D.'

_publ_section_title
;
 Shape-Selective Separation of Molecular Isomers with Tunable
 Hydrogen-Bonded Host Frameworks
;
_journal_issue 9
_journal_name_full 'Chemistry of Materials'
_journal_page_first 3018
_journal_paper_doi 10.1021/cm0104452
_journal_volume 13
_journal_year 2001
_chemical_formula_sum 'C25 H28 N3 O3 S'
_chemical_formula_weight 450.56
_chemical_name_common bis(guanidinium)(4,4'-biphenyldisulfonate).3(2,3-dimethylnaphthalene)
_chemical_name_systematic
; 
 ? 
;
_space_group_IT_number 14
_symmetry_cell_setting monoclinic
_symmetry_space_group_name_Hall '-P 2yn'
_symmetry_space_group_name_H-M 'P 1 21/n 1'
_atom_sites_solution_hydrogens geom
_atom_sites_solution_primary direct
_atom_sites_solution_secondary difmap
_audit_creation_method SHELXL-97
_cell_angle_alpha 90.00
_cell_angle_beta 91.574(2)
_cell_angle_gamma 90.00
_cell_formula_units_Z 4
_cell_length_a 7.5509(7)
_cell_length_b 25.493(2)
_cell_length_c 12.0573(12)
_cell_measurement_reflns_used 2348
_cell_measurement_temperature 173(2)
_cell_volume 2320.1(4)
_computing_cell_refinement 'SAINT, Bruker'
_computing_data_collection 'SMART, Bruker (or Siemens)'
_computing_data_reduction 'SAINT, Bruker'
_computing_molecular_graphics 'XSEED, L. Barbour (1999); http://www.lbarbour.com/xseed'
_computing_structure_refinement 'SHELXL-97 (Sheldrick, 1997)'
_computing_structure_solution 'SHELXS-97 (Sheldrick, 1990)'
_diffrn_ambient_temperature 173(2)
_diffrn_measured_fraction_theta_full 1.000
_diffrn_measured_fraction_theta_max 1.000
_diffrn_measurement_device_type 'SMART platform CCD, Bruker '
_diffrn_measurement_method 'omega scans'
_diffrn_radiation_monochromator graphite
_diffrn_radiation_source 'fine-focus sealed tube'
_diffrn_radiation_type MoK\a
_diffrn_radiation_wavelength 0.71073
_diffrn_reflns_av_R_equivalents 0.0483
_diffrn_reflns_av_sigmaI/netI 0.0657
_diffrn_reflns_limit_h_max 8
_diffrn_reflns_limit_h_min -8
_diffrn_reflns_limit_k_max 28
_diffrn_reflns_limit_k_min -30
_diffrn_reflns_limit_l_max 14
_diffrn_reflns_limit_l_min -12
_diffrn_reflns_number 12086
_diffrn_reflns_theta_full 25.00
_diffrn_reflns_theta_max 25.00
_diffrn_reflns_theta_min 1.87
_exptl_absorpt_coefficient_mu 0.171
_exptl_absorpt_correction_T_max 0.9797
_exptl_absorpt_correction_T_min 0.9331
_exptl_absorpt_correction_type 'simulated psi-scans'
_exptl_absorpt_process_details 'SADABS, G. Sheldrick (1999)'
_exptl_crystal_colour colorless
_exptl_crystal_density_diffrn 1.290
_exptl_crystal_density_method 'not measured'
_exptl_crystal_description needle
_exptl_crystal_F_000 956
_exptl_crystal_size_max 0.41
_exptl_crystal_size_mid 0.14
_exptl_crystal_size_min 0.12
_refine_diff_density_max 0.183
_refine_diff_density_min -0.297
_refine_diff_density_rms 0.040
_refine_ls_extinction_method none
_refine_ls_goodness_of_fit_ref 0.852
_refine_ls_hydrogen_treatment mixed
_refine_ls_matrix_type full
_refine_ls_number_parameters 368
_refine_ls_number_reflns 4078
_refine_ls_number_restraints 18
_refine_ls_restrained_S_all 0.860
_refine_ls_R_factor_all 0.0814
_refine_ls_R_factor_gt 0.0430
_refine_ls_shift/su_max 0.004
_refine_ls_shift/su_mean 0.000
_refine_ls_structure_factor_coef Fsqd
_refine_ls_weighting_details 'calc w=1/[\s^2^(Fo^2^)+(0.0462P)^2^+0.0000P] where P=(Fo^2^+2Fc^2^)/3'
_refine_ls_weighting_scheme calc
_refine_ls_wR_factor_gt 0.0880
_refine_ls_wR_factor_ref 0.0950
_reflns_number_gt 2475
_reflns_number_total 4078
_reflns_threshold_expression >2sigma(I)
_cod_data_source_file cm0104452.cif
_cod_data_source_block g:\travis\n99269\n99269
_cod_depositor_comments
;
The following automatic conversions were performed:
'_atom_site_symetry_multiplicity' tag replaced with
'_atom_site_symmetry_multiplicity'.

Automatic conversion script
Id: cif_correct_tags 1440 2010-10-19 06:21:57Z saulius 
;
_cod_original_sg_symbol_H-M P2(1)/n
_cod_database_code 4000074

loop_
_symmetry_equiv_pos_as_xyz
'x, y, z'
'-x+1/2, y+1/2, -z+1/2'
'-x, -y, -z'
'x-1/2, -y-1/2, z-1/2'

loop_
_atom_site_label
_atom_site_type_symbol
_atom_site_fract_x
_atom_site_fract_y
_atom_site_fract_z
_atom_site_U_iso_or_equiv
_atom_site_adp_type
_atom_site_occupancy
_atom_site_symmetry_multiplicity
_atom_site_calc_flag
_atom_site_refinement_flags
_atom_site_disorder_assembly
_atom_site_disorder_group
S1 S 0.95261(7) 0.20737(2) 0.53550(5) 0.03568(17) Uani 1 1 d . . .
O1 O 1.10847(18) 0.22843(6) 0.48177(11) 0.0401(4) Uani 1 1 d . . .
N1 N 1.1113(2) 0.25483(7) 0.24989(15) 0.0464(5) Uani 1 1 d . . .
H1A H 1.1138 0.2494 0.3220 0.056 Uiso 1 1 calc R . .
H1B H 1.2109 0.2570 0.2140 0.056 Uiso 1 1 calc R . .
C1 C 0.9655(3) 0.13861(8) 0.52420(17) 0.0326(5) Uani 1 1 d . . .
O2 O 0.78925(18) 0.22319(5) 0.47768(11) 0.0392(4) Uani 1 1 d . . .
N2 N 0.8079(2) 0.25654(7) 0.24905(15) 0.0433(5) Uani 1 1 d . . .
H2A H 0.8101 0.2511 0.3212 0.052 Uiso 1 1 calc R . .
H2B H 0.7058 0.2598 0.2127 0.052 Uiso 1 1 calc R . .
C2 C 0.9044(3) 0.11315(9) 0.42974(19) 0.0452(6) Uani 1 1 d . . .
H2 H 0.8525 0.1329 0.3704 0.054 Uiso 1 1 calc R . .
O3 O 0.95307(18) 0.21934(5) 0.65349(11) 0.0392(4) Uani 1 1 d . . .
N3 N 0.9543(2) 0.26787(7) 0.08677(15) 0.0431(5) Uani 1 1 d . . .
H3A H 0.8523 0.2712 0.0504 0.052 Uiso 1 1 calc R . .
H3B H 1.0541 0.2700 0.0510 0.052 Uiso 1 1 calc R . .
C3 C 0.9178(3) 0.05933(9) 0.42049(18) 0.0442(6) Uani 1 1 d . . .
H3 H 0.8742 0.0427 0.3548 0.053 Uiso 1 1 calc R . .
C4 C 0.9935(3) 0.02888(8) 0.50489(17) 0.0324(5) Uani 1 1 d . . .
C5 C 1.0560(3) 0.05546(9) 0.59865(19) 0.0494(7) Uani 1 1 d . . .
H5 H 1.1101 0.0360 0.6577 0.059 Uiso 1 1 calc R . .
C6 C 1.0422(3) 0.10901(9) 0.60864(19) 0.0488(7) Uani 1 1 d . . .
H6 H 1.0857 0.1258 0.6742 0.059 Uiso 1 1 calc R . .
C7 C 0.9576(3) 0.25973(8) 0.19543(19) 0.0361(6) Uani 1 1 d . . .
C1A C 0.4255(3) 0.03879(7) 0.35271(13) 0.0389(11) Uani 0.754(3) 1 d PG A 1
H1A1 H 0.3707 0.0378 0.4226 0.047 Uiso 0.754(3) 1 calc PR A 1
C2A C 0.4613(3) 0.08672(6) 0.30314(15) 0.0448(12) Uani 0.754(3) 1 d PG A 1
C3A C 0.5416(3) 0.08819(6) 0.20082(16) 0.0438(12) Uani 0.754(3) 1 d PG A 1
C4A C 0.5861(3) 0.04172(7) 0.14807(14) 0.0410(12) Uani 0.754(3) 1 d PG A 1
H4A H 0.6410 0.0427 0.0781 0.049 Uiso 0.754(3) 1 calc PR A 1
C5A C 0.5503(2) -0.00620(6) 0.19764(12) 0.0329(11) Uani 0.754(3) 1 d PG A 1
C6A C 0.4700(2) -0.00767(6) 0.29996(12) 0.0390(11) Uani 0.754(3) 1 d PG A 1
C7A C 0.4342(3) -0.05560(7) 0.34954(16) 0.0476(13) Uani 0.754(3) 1 d PG A 1
H7A H 0.3794 -0.0566 0.4195 0.057 Uiso 0.754(3) 1 calc PR A 1
C8A C 0.4787(3) -0.10206(6) 0.2968(2) 0.0562(12) Uani 0.754(3) 1 d PG A 1
H8A H 0.4543 -0.1348 0.3307 0.067 Uiso 0.754(3) 1 calc PR A 1
C9A C 0.5590(3) -0.10060(6) 0.1945(2) 0.0539(12) Uani 0.754(3) 1 d PG A 1
H9A H 0.5895 -0.1324 0.1584 0.065 Uiso 0.754(3) 1 calc PR A 1
C10A C 0.5948(3) -0.05267(7) 0.14490(16) 0.0482(13) Uani 0.754(3) 1 d PG A 1
H10A H 0.6497 -0.0517 0.0750 0.058 Uiso 0.754(3) 1 calc PR A 1
C11A C 0.4111(4) 0.13759(7) 0.3618(2) 0.0688(16) Uani 0.754(3) 1 d PG A 1
H11A H 0.3574 0.1292 0.4328 0.103 Uiso 0.754(3) 1 calc PR A 1
H11B H 0.3262 0.1572 0.3150 0.103 Uiso 0.754(3) 1 calc PR A 1
H11C H 0.5176 0.1589 0.3753 0.103 Uiso 0.754(3) 1 calc PR A 1
C12A C 0.5708(4) 0.14046(7) 0.1409(2) 0.0738(16) Uani 0.754(3) 1 d PG A 1
H12A H 0.4585 0.1597 0.1351 0.111 Uiso 0.754(3) 1 calc PR A 1
H12B H 0.6141 0.1337 0.0664 0.111 Uiso 0.754(3) 1 calc PR A 1
H12C H 0.6583 0.1614 0.1829 0.111 Uiso 0.754(3) 1 calc PR A 1
C1B C 0.4348(8) 0.0023(2) 0.3583(4) 0.047(4) Uani 0.246(3) 1 d PG A 2
H1B1 H 0.3842 0.0009 0.4295 0.056 Uiso 0.246(3) 1 calc PR A 2
C2B C 0.4844(8) -0.0438(2) 0.3059(4) 0.052(4) Uani 0.246(3) 1 d PG A 2
C3B C 0.5584(8) -0.0417(2) 0.2017(4) 0.053(4) Uani 0.246(3) 1 d PG A 2
C4B C 0.5828(8) 0.0063(2) 0.1499(4) 0.037(4) Uani 0.246(3) 1 d PG A 2
H4B H 0.6333 0.0077 0.0787 0.045 Uiso 0.246(3) 1 calc PR A 2
C5B C 0.5331(7) 0.0524(2) 0.2024(4) 0.049(4) Uani 0.246(3) 1 d PG A 2
C6B C 0.4591(7) 0.0504(2) 0.3066(4) 0.032(3) Uani 0.246(3) 1 d PGU A 2
C7B C 0.4094(10) 0.0964(2) 0.3591(5) 0.058(4) Uani 0.246(3) 1 d PG A 2
H7B H 0.3589 0.0950 0.4303 0.070 Uiso 0.246(3) 1 calc PR A 2
C8B C 0.4338(11) 0.1445(2) 0.3073(6) 0.081(6) Uani 0.246(3) 1 d PG A 2
H8B H 0.3998 0.1760 0.3432 0.097 Uiso 0.246(3) 1 calc PR A 2
C9B C 0.5078(11) 0.1465(2) 0.2031(6) 0.082(6) Uani 0.246(3) 1 d PG A 2
H9B H 0.5244 0.1794 0.1677 0.099 Uiso 0.246(3) 1 calc PR A 2
C10B C 0.5574(10) 0.1005(2) 0.1506(5) 0.035(3) Uani 0.246(3) 1 d PG A 2
H10B H 0.6080 0.1019 0.0794 0.042 Uiso 0.246(3) 1 calc PR A 2
C11B C 0.4493(12) -0.0918(2) 0.3596(6) 0.054(4) Uani 0.246(3) 1 d PG A 2
H11D H 0.3779 -0.1143 0.3099 0.082 Uiso 0.246(3) 1 calc PR A 2
H11E H 0.3842 -0.0849 0.4273 0.082 Uiso 0.246(3) 1 calc PR A 2
H11F H 0.5613 -0.1094 0.3788 0.082 Uiso 0.246(3) 1 calc PR A 2
C12B C 0.6021(12) -0.0878(2) 0.1403(6) 0.063(5) Uani 0.246(3) 1 d PG A 2
H12D H 0.7015 -0.1059 0.1776 0.095 Uiso 0.246(3) 1 calc PR A 2
H12E H 0.6354 -0.0778 0.0652 0.095 Uiso 0.246(3) 1 calc PR A 2
H12F H 0.4992 -0.1112 0.1360 0.095 Uiso 0.246(3) 1 calc PR A 2
C1C C 0.9107(5) 0.03486(12) -0.1050(3) 0.066(3) Uani 0.50 1 d PG B 3
H1C H 0.8540 0.0362 -0.1763 0.079 Uiso 0.50 1 calc PR B 3
C2C C 0.9498(4) 0.08106(10) -0.0482(3) 0.048(2) Uani 0.50 1 d PG B 3
C3C C 1.0329(4) 0.07914(8) 0.0560(3) 0.057(2) Uani 0.50 1 d PG B 3
C4C C 1.0768(5) 0.03101(9) 0.1035(3) 0.048(2) Uani 0.50 1 d PGU B 3
H4C H 1.1335 0.0297 0.1747 0.057 Uiso 0.50 1 calc PR B 3
C5C C 1.0376(5) -0.01519(8) 0.0467(3) 0.052(2) Uani 0.50 1 d PG B 3
C6C C 0.9546(5) -0.01326(11) -0.0576(3) 0.052(2) Uani 0.50 1 d PGU B 3
C7C C 0.9155(6) -0.05946(13) -0.1144(4) 0.072(3) Uani 0.50 1 d PG B 3
H7C H 0.8587 -0.0581 -0.1856 0.086 Uiso 0.50 1 calc PR B 3
C8C C 0.9594(7) -0.10759(11) -0.0669(5) 0.084(3) Uani 0.50 1 d PG B 3
H8C H 0.9326 -0.1392 -0.1057 0.101 Uiso 0.50 1 calc PR B 3
C9C C 1.0424(7) -0.10951(8) 0.0374(5) 0.077(3) Uani 0.50 1 d PG B 3
H9C H 1.0724 -0.1424 0.0698 0.093 Uiso 0.50 1 calc PR B 3
C10C C 1.0815(6) -0.06331(9) 0.0941(4) 0.056(2) Uani 0.50 1 d PG B 3
H10C H 1.1383 -0.0646 0.1654 0.068 Uiso 0.50 1 calc PR B 3
C11C C 0.9110(5) 0.13349(12) -0.0993(3) 0.081(2) Uani 0.50 1 d PG B 3
H11G H 1.0226 0.1518 -0.1127 0.121 Uiso 0.50 1 calc PR B 3
H11H H 0.8399 0.1544 -0.0487 0.121 Uiso 0.50 1 calc PR B 3
H11I H 0.8452 0.1287 -0.1697 0.121 Uiso 0.50 1 calc PR B 3
C12C C 1.0714(5) 0.12828(9) 0.1219(3) 0.0699(18) Uani 0.50 1 d PG B 3
H12G H 1.1238 0.1188 0.1945 0.105 Uiso 0.50 1 calc PR B 3
H12H H 0.9610 0.1476 0.1324 0.105 Uiso 0.50 1 calc PR B 3
H12I H 1.1545 0.1503 0.0818 0.105 Uiso 0.50 1 calc PR B 3

loop_
_atom_site_aniso_label
_atom_site_aniso_U_11
_atom_site_aniso_U_22
_atom_site_aniso_U_33
_atom_site_aniso_U_23
_atom_site_aniso_U_13
_atom_site_aniso_U_12
S1 0.0281(3) 0.0465(3) 0.0325(3) 0.0004(3) 0.0014(2) 0.0015(3)
O1 0.0308(9) 0.0535(9) 0.0361(9) 0.0053(7) 0.0007(7) -0.0044(7)
N1 0.0290(12) 0.0741(14) 0.0359(12) 0.0133(10) 0.0005(9) 0.0010(10)
C1 0.0235(12) 0.0473(13) 0.0269(12) -0.0005(11) 0.0007(9) 0.0022(11)
O2 0.0283(9) 0.0512(9) 0.0380(9) 0.0023(7) -0.0015(7) 0.0055(7)
N2 0.0296(11) 0.0629(13) 0.0374(12) 0.0094(10) -0.0002(9) -0.0025(9)
C2 0.0515(16) 0.0500(16) 0.0337(14) 0.0059(12) -0.0099(12) 0.0080(12)
O3 0.0370(9) 0.0500(10) 0.0306(9) -0.0035(7) 0.0011(7) 0.0023(7)
N3 0.0297(11) 0.0647(13) 0.0350(12) 0.0073(10) 0.0007(9) -0.0011(10)
C3 0.0539(16) 0.0490(15) 0.0292(13) -0.0026(11) -0.0101(12) 0.0022(12)
C4 0.0213(12) 0.0476(12) 0.0285(12) 0.0007(11) 0.0022(9) 0.0011(11)
C5 0.0610(18) 0.0479(16) 0.0379(15) -0.0001(12) -0.0208(13) 0.0071(13)
C6 0.0568(17) 0.0501(16) 0.0386(15) -0.0061(12) -0.0181(13) 0.0045(13)
C7 0.0341(15) 0.0364(13) 0.0378(15) 0.0053(11) 0.0002(12) -0.0026(10)
C1A 0.027(2) 0.062(3) 0.027(2) 0.003(2) 0.0029(16) 0.000(2)
C2A 0.028(2) 0.058(3) 0.047(3) -0.022(2) -0.0068(19) 0.001(2)
C3A 0.032(2) 0.056(3) 0.043(3) 0.003(2) -0.005(2) -0.007(2)
C4A 0.032(2) 0.053(3) 0.037(2) -0.008(2) -0.0003(17) -0.003(2)
C5A 0.026(2) 0.039(2) 0.035(3) 0.0011(19) 0.0036(18) 0.0021(18)
C6A 0.029(2) 0.051(3) 0.036(3) 0.000(2) -0.0058(19) 0.0053(18)
C7A 0.039(3) 0.062(3) 0.041(3) 0.006(2) -0.003(2) 0.004(2)
C8A 0.054(3) 0.046(2) 0.068(3) 0.011(2) -0.006(2) 0.002(2)
C9A 0.057(3) 0.043(2) 0.061(3) -0.009(2) -0.010(2) 0.014(2)
C10A 0.046(3) 0.050(3) 0.048(3) 0.004(2) -0.006(2) 0.000(2)
C11A 0.059(3) 0.067(3) 0.079(4) -0.036(3) -0.003(3) 0.004(3)
C12A 0.076(3) 0.047(3) 0.098(4) 0.007(3) 0.000(3) -0.002(2)
C1B 0.044(8) 0.043(8) 0.053(9) 0.024(7) -0.020(6) 0.000(6)
C2B 0.025(7) 0.107(13) 0.025(8) 0.010(8) 0.000(6) 0.004(7)
C3B 0.040(8) 0.100(13) 0.018(7) 0.007(7) -0.014(6) 0.001(8)
C4B 0.021(6) 0.052(8) 0.040(8) -0.004(6) 0.012(5) -0.025(6)
C5B 0.052(8) 0.029(7) 0.064(10) 0.002(7) -0.026(7) -0.008(6)
C6B 0.032(5) 0.027(6) 0.036(6) 0.014(5) 0.007(5) -0.018(5)
C7B 0.060(9) 0.056(9) 0.057(9) 0.003(8) -0.033(7) 0.007(7)
C8B 0.067(11) 0.135(14) 0.041(9) -0.025(9) -0.020(8) 0.044(10)
C9B 0.073(11) 0.056(9) 0.116(15) 0.038(9) -0.049(11) -0.014(7)
C10B 0.040(7) 0.033(7) 0.032(7) 0.006(6) -0.005(5) 0.020(5)
C11B 0.033(7) 0.088(11) 0.043(8) -0.012(8) 0.005(6) -0.003(7)
C12B 0.035(7) 0.119(14) 0.035(8) 0.020(8) 0.000(6) -0.011(8)
C1C 0.032(4) 0.135(9) 0.032(4) -0.024(5) 0.004(3) -0.020(5)
C2C 0.033(4) 0.081(7) 0.029(4) 0.005(5) -0.003(3) -0.001(4)
C3C 0.038(4) 0.089(6) 0.043(5) -0.023(4) 0.002(3) -0.005(4)
C4C 0.027(3) 0.092(6) 0.023(4) -0.014(4) -0.008(3) -0.002(4)
C5C 0.029(4) 0.099(7) 0.030(4) -0.022(4) 0.001(3) -0.005(4)
C6C 0.027(3) 0.106(6) 0.021(4) -0.024(4) -0.009(3) -0.012(4)
C7C 0.034(4) 0.131(8) 0.051(5) -0.040(5) 0.001(3) -0.007(5)
C8C 0.045(4) 0.138(8) 0.070(6) -0.068(6) -0.014(4) -0.004(5)
C9C 0.064(5) 0.079(7) 0.089(6) -0.007(5) -0.006(4) 0.011(5)
C10C 0.033(4) 0.107(7) 0.029(4) -0.026(4) -0.012(3) -0.001(4)
C11C 0.059(4) 0.106(5) 0.077(5) 0.019(4) -0.011(4) -0.005(4)
C12C 0.051(4) 0.094(5) 0.063(4) -0.001(4) -0.020(3) 0.001(4)

loop_
_atom_type_symbol
_atom_type_description
_atom_type_scat_dispersion_real
_atom_type_scat_dispersion_imag
_atom_type_scat_source
C C 0.0033 0.0016 'International Tables Vol C Tables 4.2.6.8 and 6.1.1.4'
H H 0.0000 0.0000 'International Tables Vol C Tables 4.2.6.8 and 6.1.1.4'
N N 0.0061 0.0033 'International Tables Vol C Tables 4.2.6.8 and 6.1.1.4'
O O 0.0106 0.0060 'International Tables Vol C Tables 4.2.6.8 and 6.1.1.4'
S S 0.1246 0.1234 'International Tables Vol C Tables 4.2.6.8 and 6.1.1.4'

loop_
_geom_angle_atom_site_label_1
_geom_angle_atom_site_label_2
_geom_angle_atom_site_label_3
_geom_angle
_geom_angle_site_symmetry_3
O2 S1 O3 112.90(9) .
O2 S1 O1 111.58(8) .
O3 S1 O1 112.09(9) .
O2 S1 C1 106.65(9) .
O3 S1 C1 106.61(9) .
O1 S1 C1 106.52(9) .
C2 C1 C6 118.4(2) .
C2 C1 S1 120.94(16) .
C6 C1 S1 120.64(17) .
C1 C2 C3 120.7(2) .
C4 C3 C2 121.7(2) .
C3 C4 C5 116.5(2) .
C3 C4 C4 121.6(2) 3_756
C5 C4 C4 121.9(2) 3_756
C6 C5 C4 122.0(2) .
C5 C6 C1 120.6(2) .
N2 C7 N1 120.1(2) .
N2 C7 N3 120.0(2) .
N1 C7 N3 119.8(2) .
C2A C1A C6A 120.0 .
C1A C2A C3A 120.0 .
C1A C2A C11A 119.5 .
C3A C2A C11A 120.5 .
C2A C3A C4A 120.0 .
C2A C3A C12A 120.8 .
C4A C3A C12A 119.0 .
C5A C4A C3A 120.0 .
C4A C5A C6A 120.0 .
C4A C5A C10A 120.0 .
C6A C5A C10A 120.0 .
C7A C6A C5A 120.0 .
C7A C6A C1A 120.0 .
C5A C6A C1A 120.0 .
C6A C7A C8A 120.0 .
C9A C8A C7A 120.0 .
C8A C9A C10A 120.0 .
C9A C10A C5A 120.0 .
C2B C1B C6B 120.0 .
C3B C2B C1B 120.0 .
C3B C2B C11B 122.1 .
C1B C2B C11B 117.8 .
C2B C3B C4B 120.0 .
C2B C3B C12B 122.7 .
C4B C3B C12B 117.2 .
C3B C4B C5B 120.0 .
C6B C5B C4B 120.0 .
C6B C5B C10B 120.0 .
C4B C5B C10B 120.0 .
C7B C6B C5B 120.0 .
C7B C6B C1B 120.0 .
C5B C6B C1B 120.0 .
C6B C7B C8B 120.0 .
C7B C8B C9B 120.0 .
C10B C9B C8B 120.0 .
C9B C10B C5B 120.0 .
C2C C1C C6C 120.0 .
C1C C2C C3C 120.0 .
C1C C2C C11C 121.2 .
C3C C2C C11C 118.8 .
C4C C3C C2C 120.0 .
C4C C3C C12C 118.4 .
C2C C3C C12C 121.5 .
C3C C4C C5C 120.0 .
C4C C5C C6C 120.0 .
C4C C5C C10C 120.0 .
C6C C5C C10C 120.0 .
C7C C6C C5C 120.0 .
C7C C6C C1C 120.0 .
C5C C6C C1C 120.0 .
C8C C7C C6C 120.0 .
C7C C8C C9C 120.0 .
C10C C9C C8C 120.0 .
C9C C10C C5C 120.0 .

loop_
_geom_bond_atom_site_label_1
_geom_bond_atom_site_label_2
_geom_bond_distance
_geom_bond_site_symmetry_2
S1 O2 1.4571(14) .
S1 O3 1.4549(14) .
S1 O1 1.4612(15) .
S1 C1 1.761(2) .
N1 C7 1.323(3) .
C1 C2 1.379(3) .
C1 C6 1.381(3) .
N2 C7 1.320(3) .
C2 C3 1.381(3) .
N3 C7 1.326(3) .
C3 C4 1.390(3) .
C4 C5 1.390(3) .
C4 C4 1.481(4) 3_756
C5 C6 1.375(3) .
C1A C2A 1.3900 .
C1A C6A 1.3900 .
C2A C3A 1.3900 .
C2A C11A 1.5301 .
C3A C4A 1.3900 .
C3A C12A 1.5345 .
C4A C5A 1.3900 .
C5A C6A 1.3900 .
C5A C10A 1.3900 .
C6A C7A 1.3900 .
C7A C8A 1.3900 .
C8A C9A 1.3900 .
C9A C10A 1.3900 .
C1B C2B 1.3900 .
C1B C6B 1.3900 .
C2B C3B 1.3900 .
C2B C11B 1.4125 .
C3B C4B 1.3900 .
C3B C12B 1.4315 .
C4B C5B 1.3900 .
C5B C6B 1.3900 .
C5B C10B 1.3900 .
C6B C7B 1.3900 .
C7B C8B 1.3900 .
C8B C9B 1.3900 .
C9B C10B 1.3900 .
C1C C2C 1.3900 .
C1C C6C 1.3900 .
C2C C3C 1.3900 .
C2C C11C 1.4969 .
C3C C4C 1.3900 .
C3C C12C 1.5078 .
C4C C5C 1.3900 .
C5C C6C 1.3900 .
C5C C10C 1.3900 .
C6C C7C 1.3900 .
C7C C8C 1.3900 .
C8C C9C 1.3900 .
C9C C10C 1.3900 .
